data_9013470
loop_
_publ_author_name
'Ruh, R.'
'Corfield, P. W. R.'

_publ_section_title
;Crystal structure of monoclinic hafnia and comparison with monoclinic
 zirconia Locality: synthetic
;
_journal_name_full 'Journal of the American Ceramic Society'
_journal_page_first 126
_journal_page_last 129
_journal_paper_doi 10.1111/j.1151-2916.1970.tb12052.x
_journal_volume 53
_journal_year 1970
_chemical_compound_source Synthetic
_chemical_formula_structural HfO2
_chemical_formula_sum 'Hf O2'
_space_group_IT_number 14
_symmetry_space_group_name_Hall '-P 2ybc'
_symmetry_space_group_name_H-M 'P 1 21/c 1'
_cell_angle_alpha 90
_cell_angle_beta 99.18
_cell_angle_gamma 90
_cell_length_a 5.1156
_cell_length_b 5.1722
_cell_length_c 5.2948
_cell_formula_units_Z 4
_cell_volume 138.300
_database_code_amcsd 0014063
_exptl_crystal_density_diffrn 10.109
_cod_database_code 9013470
_amcsd_formula_title HfO2

loop_
_space_group_symop_operation_xyz
x,y,z
x,1/2-y,1/2+z
-x,1/2+y,1/2-z
-x,-y,-z

loop_
_atom_site_label
_atom_site_fract_x
_atom_site_fract_y
_atom_site_fract_z
_atom_site_U_iso_or_equiv
Hf 0.27590 0.04120 0.20780 0.00570
O1 0.07300 0.34600 0.33200 0.00570
O2 0.44600 0.74800 0.48800 0.00570

loop_
_cod_related_entry_id
_cod_related_entry_database
_cod_related_entry_code
1 ChemSpider 140196
2 AMCSD 0014063
